data_4511107
loop_
_publ_author_name
'Felloni, Marina'
'Blake, Alexander J.'
'Hubberstey, Peter'
'Wilson, Claire'
'Schr\"oder, Martin'

_publ_section_title
;
 Solvent Control of Supramolecular Architectures Derived from
 4,4&#x2032;-Bipyridyl-Bridged Copper(II) Dipicolinate Complexes
;
_journal_issue 11
_journal_name_full 'Crystal Growth &amp; Design'
_journal_page_first 4685
_journal_paper_doi 10.1021/cg900552b
_journal_volume 9
_journal_year 2009
_chemical_formula_moiety '2(C7 H3 N O4 2-, Cu H2 O 2+, C2 H2 N, H2 O)'
_chemical_formula_sum 'C18 H18 Cu2 N4 O12'
_chemical_formula_weight 609.44
_chemical_melting_point ?
_chemical_name_common {dipic[Cu(II)H2O]}[0.5(py)](H2O)
_chemical_name_systematic
; 
 ? 
;
_space_group_IT_number 14
_symmetry_cell_setting monoclinic
_symmetry_space_group_name_Hall '-P 2yn'
_symmetry_space_group_name_H-M 'P 1 21/n 1'
_atom_sites_solution_hydrogens 'hydrogens of H2O molecules located from difmap, others geometrically placed'
_atom_sites_solution_primary direct
_atom_sites_solution_secondary 'difference Fourier method'
_audit_creation_method SHELXL-97
_cell_angle_alpha 90.00
_cell_angle_beta 92.5400(10)
_cell_angle_gamma 90.00
_cell_formula_units_Z 2
_cell_length_a 5.7518(5)
_cell_length_b 15.3395(12)
_cell_length_c 11.9495(10)
_cell_measurement_reflns_used 4396
_cell_measurement_temperature 150(2)
_cell_measurement_theta_max 28.65
_cell_measurement_theta_min 2.65
_cell_volume 1053.27(15)
_computing_cell_refinement SMART
_computing_data_collection 'SMART version 5.054 (Bruker, 1998)'
_computing_data_reduction 'SAINT version 6.02a (Bruker, 2001); SADABS'
_computing_molecular_graphics 'SHELXTL/PC version 5.03 (Sheldrick, 1994)'
_computing_publication_material 'SHELXL-97 (Sheldrick, 1997); PLATON'
_computing_structure_refinement 'SHELXL-97 (Sheldrick, 1997)'
_computing_structure_solution 'SHELXS-97 (Sheldrick, 1990)'
_diffrn_ambient_temperature 150(2)
_diffrn_measured_fraction_theta_full 0.972
_diffrn_measured_fraction_theta_max 0.897
_diffrn_measurement_device_type 'Bruker SMART1000 CCD area detector'
_diffrn_measurement_method 'omega scan'
_diffrn_radiation_monochromator graphite
_diffrn_radiation_source 'sealed tube'
_diffrn_radiation_type MoK\a
_diffrn_radiation_wavelength 0.71073
_diffrn_reflns_av_R_equivalents 0.022
_diffrn_reflns_av_sigmaI/netI 0.0143
_diffrn_reflns_limit_h_max 7
_diffrn_reflns_limit_h_min -7
_diffrn_reflns_limit_k_max 19
_diffrn_reflns_limit_k_min -17
_diffrn_reflns_limit_l_max 12
_diffrn_reflns_limit_l_min -15
_diffrn_reflns_number 6473
_diffrn_reflns_theta_full 27.50
_diffrn_reflns_theta_max 28.66
_diffrn_reflns_theta_min 2.16
_diffrn_standards_decay_% none
_diffrn_standards_interval_time 20
_exptl_absorpt_coefficient_mu 2.098
_exptl_absorpt_correction_T_max 0.616
_exptl_absorpt_correction_T_min 0.490
_exptl_absorpt_correction_type multi-scan
_exptl_absorpt_process_details 'Bruker SADABS, 1996'
_exptl_crystal_colour blue
_exptl_crystal_density_diffrn 1.922
_exptl_crystal_density_meas ?
_exptl_crystal_density_method 'not measured'
_exptl_crystal_description plate
_exptl_crystal_F_000 616
_exptl_crystal_size_max 0.45
_exptl_crystal_size_mid 0.36
_exptl_crystal_size_min 0.14
_refine_diff_density_max 0.465
_refine_diff_density_min -0.440
_refine_diff_density_rms 0.080
_refine_ls_extinction_method none
_refine_ls_goodness_of_fit_ref 1.033
_refine_ls_hydrogen_treatment 'hydrogens of H2O molecules refined with restraints, others with riding model'
_refine_ls_matrix_type full
_refine_ls_number_parameters 175
_refine_ls_number_reflns 2433
_refine_ls_number_restraints 4
_refine_ls_restrained_S_all 1.033
_refine_ls_R_factor_all 0.0299
_refine_ls_R_factor_gt 0.0263
_refine_ls_shift/su_max 0.001
_refine_ls_shift/su_mean 0.000
_refine_ls_structure_factor_coef Fsqd
_refine_ls_weighting_details 'calc w=1/[\s^2^(Fo^2^)+(0.0548P)^2^+0.2865P] where P=(Fo^2^+2Fc^2^)/3'
_refine_ls_weighting_scheme calc
_refine_ls_wR_factor_gt 0.0741
_refine_ls_wR_factor_ref 0.0763
_reflns_number_gt 2189
_reflns_number_total 2525
_reflns_threshold_expression >2sigma(I)
_cod_data_source_file cg900552b_si_001.cif
_cod_data_source_block 4_PZCUPC
_cod_depositor_comments
;
The following automatic conversions were performed:

'_chemical_melting_point' value 'unknown' was changed to '?' - the
value is undefined or not given.

'_symmetry_cell_setting' value
'Monoclinic' changed to 'monoclinic' according to
/usr/data/users/saulius/automatic-downloads/retrospective/ACS/lib/dictionaries/cif_core.dic
dictionary named 'cif_core.dic' version 2.4.2 from 2011-04-26.

Automatic conversion script
Id: cif_fix_values 2281 2013-09-26 08:29:07Z andrius 

The following automatic conversions were performed:

'_exptl_crystal_density_meas' value 'not measured' was changed to '?'
- the value is perceived as not measured.

Automatic conversion script
Id: cif_fix_values 3008 2015-01-20 13:52:24Z robertas 
;
_cod_original_sg_symbol_H-M P21/n
_cod_database_code 4511107

loop_
_symmetry_equiv_pos_as_xyz
'x, y, z'
'-x+1/2, y+1/2, -z+1/2'
'-x, -y, -z'
'x-1/2, -y-1/2, z-1/2'

loop_
_atom_site_label
_atom_site_type_symbol
_atom_site_fract_x
_atom_site_fract_y
_atom_site_fract_z
_atom_site_U_iso_or_equiv
_atom_site_adp_type
_atom_site_occupancy
_atom_site_symmetry_multiplicity
_atom_site_calc_flag
_atom_site_refinement_flags
Cu1 Cu -0.78451(4) 0.415716(14) 0.275041(16) 0.01464(9) Uani 1 1 d .
O1W O -0.9753(2) 0.31560(9) 0.36516(11) 0.0202(3) Uani 1 1 d D
H1WA H -0.998(4) 0.2731(11) 0.3254(19) 0.030 Uiso 1 1 d D
H1WB H -0.958(4) 0.2991(16) 0.4298(11) 0.030 Uiso 1 1 d D
N1 N -0.9202(2) 0.38681(9) 0.13199(12) 0.0138(3) Uani 1 1 d .
C2 C -1.1169(3) 0.42705(11) 0.09944(15) 0.0153(3) Uani 1 1 d .
C3 C -1.2187(3) 0.41095(11) -0.00539(16) 0.0172(4) Uani 1 1 d .
H3A H -1.3594 0.4390 -0.0296 0.021 Uiso 1 1 calc R
C4 C -1.1081(3) 0.35228(12) -0.07452(15) 0.0179(3) Uani 1 1 d .
H4A H -1.1723 0.3410 -0.1477 0.021 Uiso 1 1 calc R
C5 C -0.9046(3) 0.31007(11) -0.03740(15) 0.0167(3) Uani 1 1 d .
H5A H -0.8300 0.2695 -0.0840 0.020 Uiso 1 1 calc R
C6 C -0.8135(3) 0.32889(11) 0.06945(14) 0.0149(3) Uani 1 1 d .
C7 C -1.1961(3) 0.49003(11) 0.18829(15) 0.0163(3) Uani 1 1 d .
C8 C -0.5957(3) 0.29315(11) 0.13032(14) 0.0154(3) Uani 1 1 d .
O1 O -0.4814(2) 0.23470(9) 0.08641(11) 0.0206(3) Uani 1 1 d .
O2 O -0.5467(2) 0.32791(8) 0.22535(10) 0.0179(3) Uani 1 1 d .
O3 O -1.3865(2) 0.52663(9) 0.17522(11) 0.0222(3) Uani 1 1 d .
O4 O -1.0524(2) 0.49999(8) 0.27208(11) 0.0186(3) Uani 1 1 d .
N1L N -0.6169(2) 0.46648(10) 0.40618(12) 0.0154(3) Uani 1 1 d .
C2L C -0.4137(3) 0.43237(12) 0.44422(16) 0.0190(4) Uani 1 1 d .
H2LA H -0.3486 0.3847 0.4058 0.023 Uiso 1 1 calc R
C6L C -0.7022(3) 0.53436(12) 0.46142(15) 0.0192(4) Uani 1 1 d .
H6LA H -0.8448 0.5601 0.4354 0.023 Uiso 1 1 calc R
O1R O -1.0678(2) 0.18563(9) 0.21367(12) 0.0237(3) Uani 1 1 d D
H1RA H -1.091(5) 0.1387(10) 0.242(2) 0.036 Uiso 1 1 d D
H1RB H -1.188(3) 0.1961(17) 0.177(2) 0.036 Uiso 1 1 d D

loop_
_atom_site_aniso_label
_atom_site_aniso_U_11
_atom_site_aniso_U_22
_atom_site_aniso_U_33
_atom_site_aniso_U_23
_atom_site_aniso_U_13
_atom_site_aniso_U_12
Cu1 0.01531(14) 0.01790(14) 0.01027(13) -0.00230(7) -0.00446(8) 0.00202(7)
O1W 0.0249(7) 0.0213(7) 0.0142(6) 0.0016(5) -0.0003(5) -0.0012(5)
N1 0.0141(7) 0.0159(7) 0.0112(6) -0.0003(5) -0.0030(5) -0.0010(5)
C2 0.0152(8) 0.0163(8) 0.0143(8) 0.0020(6) -0.0014(6) -0.0010(6)
C3 0.0158(8) 0.0202(9) 0.0151(8) 0.0024(6) -0.0044(7) -0.0004(6)
C4 0.0187(8) 0.0226(9) 0.0119(7) 0.0011(6) -0.0039(6) -0.0043(7)
C5 0.0176(8) 0.0192(8) 0.0132(8) -0.0010(6) -0.0004(6) -0.0011(6)
C6 0.0148(8) 0.0176(8) 0.0121(7) 0.0010(6) 0.0000(6) -0.0023(6)
C7 0.0193(8) 0.0155(8) 0.0136(8) 0.0012(6) -0.0029(6) 0.0004(6)
C8 0.0166(8) 0.0180(8) 0.0116(7) 0.0019(6) -0.0007(6) -0.0006(6)
O1 0.0215(6) 0.0247(7) 0.0155(6) -0.0029(5) -0.0018(5) 0.0053(5)
O2 0.0171(6) 0.0223(6) 0.0139(6) -0.0025(5) -0.0033(5) 0.0021(5)
O3 0.0213(6) 0.0239(7) 0.0208(7) -0.0035(5) -0.0064(5) 0.0075(5)
O4 0.0199(6) 0.0199(6) 0.0154(6) -0.0024(5) -0.0059(5) 0.0044(5)
N1L 0.0147(6) 0.0189(7) 0.0125(7) -0.0022(5) -0.0016(5) 0.0001(5)
C2L 0.0184(9) 0.0216(9) 0.0169(9) -0.0027(7) -0.0029(7) 0.0033(7)
C6L 0.0161(8) 0.0222(9) 0.0188(9) -0.0025(7) -0.0045(7) 0.0026(7)
O1R 0.0241(7) 0.0223(7) 0.0242(7) 0.0048(5) -0.0053(5) -0.0030(5)

loop_
_atom_type_symbol
_atom_type_description
_atom_type_scat_dispersion_real
_atom_type_scat_dispersion_imag
_atom_type_scat_source
C C 0.0033 0.0016 'International Tables Vol C Tables 4.2.6.8 and 6.1.1.4'
H H 0.0000 0.0000 'International Tables Vol C Tables 4.2.6.8 and 6.1.1.4'
N N 0.0061 0.0033 'International Tables Vol C Tables 4.2.6.8 and 6.1.1.4'
O O 0.0106 0.0060 'International Tables Vol C Tables 4.2.6.8 and 6.1.1.4'
Cu Cu 0.3201 1.2651 'International Tables Vol C Tables 4.2.6.8 and 6.1.1.4'

loop_
_geom_angle_atom_site_label_1
_geom_angle_atom_site_label_2
_geom_angle_atom_site_label_3
_geom_angle
_geom_angle_site_symmetry_3
_geom_angle_publ_flag
N1 Cu1 N1L 167.94(6) . y
N1 Cu1 O4 81.39(6) . y
N1L Cu1 O4 96.19(6) . y
N1 Cu1 O2 80.62(6) . y
N1L Cu1 O2 100.56(6) . y
O4 Cu1 O2 161.56(5) . y
N1 Cu1 O1W 94.80(6) . y
N1L Cu1 O1W 97.14(6) . y
O4 Cu1 O1W 93.38(5) . y
O2 Cu1 O1W 92.14(5) . y
C6 N1 C2 123.58(15) . ?
C6 N1 Cu1 118.74(12) . y
C2 N1 Cu1 117.67(12) . y
N1 C2 C3 120.16(16) . ?
N1 C2 C7 111.57(15) . ?
C3 C2 C7 128.24(16) . ?
C2 C3 C4 117.83(17) . ?
C5 C4 C3 120.69(16) . ?
C6 C5 C4 118.25(16) . ?
N1 C6 C5 119.45(16) . ?
N1 C6 C8 111.27(14) . ?
C5 C6 C8 129.27(16) . ?
O3 C7 O4 125.72(16) . ?
O3 C7 C2 119.49(16) . ?
O4 C7 C2 114.79(15) . ?
O1 C8 O2 125.34(16) . ?
O1 C8 C6 119.86(15) . ?
O2 C8 C6 114.80(15) . ?
C8 O2 Cu1 114.43(11) . y
C7 O4 Cu1 113.91(11) . y
C6L N1L C2L 118.02(15) . ?
C6L N1L Cu1 121.62(12) . y
C2L N1L Cu1 120.35(12) . y
N1L C2L C6L 120.94(17) 3_466 ?
N1L C6L C2L 121.03(17) 3_466 ?

loop_
_geom_bond_atom_site_label_1
_geom_bond_atom_site_label_2
_geom_bond_distance
_geom_bond_site_symmetry_2
_geom_bond_publ_flag
Cu1 N1 1.8998(14) . y
Cu1 N1L 1.9642(15) . y
Cu1 O4 2.0103(13) . y
Cu1 O2 2.0272(12) . y
Cu1 O1W 2.1971(13) . y
N1 C6 1.328(2) . ?
N1 C2 1.332(2) . ?
C2 C3 1.381(3) . ?
C2 C7 1.520(2) . ?
C3 C4 1.394(3) . ?
C4 C5 1.393(2) . ?
C5 C6 1.389(2) . ?
C6 C8 1.523(2) . ?
C7 O3 1.234(2) . ?
C7 O4 1.279(2) . ?
C8 O1 1.242(2) . ?
C8 O2 1.275(2) . ?
N1L C6L 1.338(2) . ?
N1L C2L 1.341(2) . ?
C2L C6L 1.382(3) 3_466 ?
C6L C2L 1.382(3) 3_466 ?
